data_4338317
loop_
_publ_author_name
'Bystrick\'y, Roman'
'Antal, Peter'
'Tatiersky, Jozef'
'Schwendt, Peter'
'Gyepes, R\'obert'
'Z\'ak, Zdirad'

_publ_section_title
;
 Peroxido Complexes of Vanadium(V) as Ligands. Crystal Structures of
 [Cd(NH3)6][{VO(O2)2(OH)}2{\m-Cd(NH3)4}] and [{VO(O2)2(Im)}2{\m-Cu(Im)4}]
 (Im = Imidazole).
;
_journal_issue 10
_journal_name_full 'Inorganic chemistry'
_journal_page_first 5037
_journal_page_last 5043
_journal_paper_doi 10.1021/ic500066p
_journal_volume 53
_journal_year 2014
_chemical_formula_moiety 'C18 H24 Cu N12 O10 V2'
_chemical_formula_sum 'C18 H24 Cu N12 O10 V2'
_chemical_formula_weight 733.91
_chemical_name_systematic
; 
tetrakis(imidazole)bis[imidazoleoxidodiperoxidovanadato(V)]cadmium
;
_space_group_IT_number 2
_symmetry_cell_setting triclinic
_symmetry_space_group_name_Hall '-P 1'
_symmetry_space_group_name_H-M 'P -1'
_atom_sites_solution_hydrogens geom
_atom_sites_solution_primary direct
_atom_sites_solution_secondary difmap
_audit_creation_method SHELXL-97
_cell_angle_alpha 87.287(2)
_cell_angle_beta 66.7094(16)
_cell_angle_gamma 88.053(2)
_cell_formula_units_Z 1
_cell_length_a 8.3596(3)
_cell_length_b 8.9885(3)
_cell_length_c 9.9801(3)
_cell_measurement_reflns_used 3012
_cell_measurement_temperature 150(1)
_cell_measurement_theta_max 27.48
_cell_measurement_theta_min 1.00
_cell_volume 687.93(4)
_computing_cell_refinement 'HKL Scalepack (Otwinowski & Minor, 1997)'
_computing_data_collection 'Collect (Nonius BV, 1997-2000)'
_computing_data_reduction 'HKL Denzo and Scalepack (Otwinowski & Minor, 1997)'
_computing_molecular_graphics 'PLATON (Spek, 2001)'
_computing_structure_refinement 'SHELXL-97 (Sheldrick, 1997)'
_computing_structure_solution 'SIR97 (Altomare et al., 1994)'
_diffrn_ambient_temperature 150(1)
_diffrn_detector_area_resol_mean 9.091
_diffrn_measured_fraction_theta_full 0.998
_diffrn_measured_fraction_theta_max 0.998
_diffrn_measurement_device_type KappaCCD
_diffrn_measurement_method '\w and \p scans to fill the Ewald sphere'
_diffrn_radiation_monochromator 'horizontally mounted graphite crystal'
_diffrn_radiation_source 'fine-focus sealed tube'
_diffrn_radiation_type MoK\a
_diffrn_radiation_wavelength 0.71073
_diffrn_reflns_av_R_equivalents 0.0000
_diffrn_reflns_av_sigmaI/netI 0.0301
_diffrn_reflns_limit_h_max 10
_diffrn_reflns_limit_h_min -10
_diffrn_reflns_limit_k_max 11
_diffrn_reflns_limit_k_min -10
_diffrn_reflns_limit_l_max 12
_diffrn_reflns_limit_l_min -12
_diffrn_reflns_number 12140
_diffrn_reflns_theta_full 27.50
_diffrn_reflns_theta_max 27.50
_diffrn_reflns_theta_min 2.22
_exptl_absorpt_coefficient_mu 1.506
_exptl_absorpt_correction_T_max 0.8358
_exptl_absorpt_correction_T_min 0.8287
_exptl_absorpt_correction_type multi-scan
_exptl_crystal_colour blue
_exptl_crystal_density_diffrn 1.772
_exptl_crystal_density_method 'not measured'
_exptl_crystal_description prism
_exptl_crystal_F_000 371
_exptl_crystal_size_max 0.48
_exptl_crystal_size_mid 0.15
_exptl_crystal_size_min 0.12
_refine_diff_density_max 0.616
_refine_diff_density_min -0.533
_refine_diff_density_rms 0.079
_refine_ls_extinction_method none
_refine_ls_goodness_of_fit_ref 1.118
_refine_ls_hydrogen_treatment constr
_refine_ls_matrix_type full
_refine_ls_number_parameters 196
_refine_ls_number_reflns 3145
_refine_ls_number_restraints 0
_refine_ls_restrained_S_all 1.118
_refine_ls_R_factor_all 0.0377
_refine_ls_R_factor_gt 0.0301
_refine_ls_shift/su_max 0.001
_refine_ls_shift/su_mean 0.000
_refine_ls_structure_factor_coef Fsqd
_refine_ls_weighting_details 'calc w=1/[\s^2^(Fo^2^)+(0.0322P)^2^+0.5146P] where P=(Fo^2^+2Fc^2^)/3'
_refine_ls_weighting_scheme calc
_refine_ls_wR_factor_gt 0.0728
_refine_ls_wR_factor_ref 0.0767
_reflns_number_gt 2696
_reflns_number_total 3145
_reflns_threshold_expression >2sigma(I)
_cod_data_source_file ic500066p_si_001.cif
_cod_data_source_block ra42
_cod_depositor_comments 'Adding full bibliography for 4338317--4338318.cif.'
_cod_original_sg_symbol_H-M P-1
_cod_database_code 4338317

loop_
_symmetry_equiv_pos_as_xyz
'x, y, z'
'-x, -y, -z'

loop_
_atom_site_label
_atom_site_type_symbol
_atom_site_fract_x
_atom_site_fract_y
_atom_site_fract_z
_atom_site_U_iso_or_equiv
_atom_site_adp_type
_atom_site_occupancy
_atom_site_symmetry_multiplicity
_atom_site_calc_flag
_atom_site_refinement_flags
Cu1 Cu 0.0000 0.5000 0.5000 0.01282(10) Uani 1 2 d S
V1 V 0.17410(4) 0.71445(3) 0.10675(3) 0.01182(10) Uani 1 1 d .
O1 O 0.08229(18) 0.64794(16) 0.27182(15) 0.0182(3) Uani 1 1 d .
O2 O 0.35025(18) 0.58295(16) -0.00115(16) 0.0199(3) Uani 1 1 d .
O3 O 0.18946(19) 0.56676(16) -0.02470(16) 0.0198(3) Uani 1 1 d .
O4 O 0.10597(19) 0.90955(16) 0.08365(17) 0.0211(3) Uani 1 1 d .
O5 O -0.01340(18) 0.80348(16) 0.06705(16) 0.0187(3) Uani 1 1 d .
N11 N 0.3794(2) 0.82042(18) 0.13222(18) 0.0159(3) Uani 1 1 d .
C12 C 0.5392(3) 0.7665(2) 0.1018(2) 0.0176(4) Uani 1 1 d .
H12 H 0.5815 0.6731 0.0595 0.021 Uiso 1 1 calc R
N13 N 0.6322(2) 0.8622(2) 0.1391(2) 0.0210(4) Uani 1 1 d .
H13 H 0.7411 0.8490 0.1290 0.025 Uiso 1 1 calc R
C14 C 0.5290(3) 0.9840(2) 0.1956(3) 0.0231(5) Uani 1 1 d .
H14 H 0.5607 1.0699 0.2308 0.028 Uiso 1 1 calc R
C15 C 0.3723(3) 0.9576(2) 0.1914(2) 0.0195(4) Uani 1 1 d .
H15 H 0.2737 1.0229 0.2238 0.023 Uiso 1 1 calc R
N21 N 0.2450(2) 0.42023(18) 0.44771(18) 0.0157(3) Uani 1 1 d .
C22 C 0.3716(3) 0.4301(2) 0.3165(2) 0.0174(4) Uani 1 1 d .
H22 H 0.3590 0.4730 0.2323 0.021 Uiso 1 1 calc R
N23 N 0.5205(2) 0.3714(2) 0.31820(19) 0.0195(4) Uani 1 1 d .
H23 H 0.6210 0.3663 0.2429 0.023 Uiso 1 1 calc R
C24 C 0.4881(3) 0.3205(3) 0.4584(2) 0.0227(5) Uani 1 1 d .
H24 H 0.5687 0.2736 0.4929 0.027 Uiso 1 1 calc R
C25 C 0.3170(3) 0.3512(2) 0.5374(2) 0.0202(4) Uani 1 1 d .
H25 H 0.2564 0.3285 0.6387 0.024 Uiso 1 1 calc R
N31 N 0.0463(2) 0.67079(18) 0.60158(18) 0.0152(3) Uani 1 1 d .
C32 C 0.0269(3) 0.6753(2) 0.7392(2) 0.0178(4) Uani 1 1 d .
H32 H -0.0041 0.5928 0.8071 0.021 Uiso 1 1 calc R
N33 N 0.0571(2) 0.81289(19) 0.76990(19) 0.0193(4) Uani 1 1 d .
H33 H 0.0525 0.8410 0.8546 0.023 Uiso 1 1 calc R
C34 C 0.0964(3) 0.9015(2) 0.6461(2) 0.0208(4) Uani 1 1 d .
H34 H 0.1232 1.0044 0.6350 0.025 Uiso 1 1 calc R
C35 C 0.0894(3) 0.8129(2) 0.5427(2) 0.0182(4) Uani 1 1 d .
H35 H 0.1108 0.8438 0.4448 0.022 Uiso 1 1 calc R

loop_
_atom_site_aniso_label
_atom_site_aniso_U_11
_atom_site_aniso_U_22
_atom_site_aniso_U_33
_atom_site_aniso_U_23
_atom_site_aniso_U_13
_atom_site_aniso_U_12
Cu1 0.01103(17) 0.01593(17) 0.01186(17) -0.00263(13) -0.00478(13) 0.00146(12)
V1 0.01089(17) 0.01397(17) 0.00980(17) -0.00049(12) -0.00331(13) 0.00089(12)
O1 0.0174(7) 0.0236(7) 0.0129(7) 0.0007(6) -0.0051(6) -0.0024(6)
O2 0.0152(7) 0.0245(8) 0.0207(8) -0.0072(6) -0.0075(6) 0.0051(6)
O3 0.0194(7) 0.0230(7) 0.0199(8) -0.0068(6) -0.0104(6) 0.0034(6)
O4 0.0194(8) 0.0163(7) 0.0316(9) -0.0017(6) -0.0143(7) 0.0011(6)
O5 0.0159(7) 0.0201(7) 0.0232(8) -0.0025(6) -0.0111(6) 0.0015(6)
N11 0.0129(8) 0.0174(8) 0.0165(9) 0.0007(7) -0.0047(7) -0.0010(6)
C12 0.0148(10) 0.0177(10) 0.0191(10) 0.0001(8) -0.0055(8) -0.0003(8)
N13 0.0134(8) 0.0243(9) 0.0264(10) 0.0003(8) -0.0089(7) -0.0018(7)
C14 0.0214(11) 0.0206(10) 0.0279(12) -0.0050(9) -0.0097(9) -0.0023(9)
C15 0.0179(10) 0.0188(10) 0.0202(11) -0.0024(8) -0.0056(8) 0.0006(8)
N21 0.0138(8) 0.0181(8) 0.0151(8) -0.0010(7) -0.0057(7) 0.0017(7)
C22 0.0155(10) 0.0209(10) 0.0153(10) -0.0019(8) -0.0056(8) 0.0025(8)
N23 0.0134(8) 0.0247(9) 0.0178(9) -0.0044(7) -0.0033(7) 0.0037(7)
C24 0.0190(11) 0.0299(11) 0.0211(11) 0.0006(9) -0.0104(9) 0.0055(9)
C25 0.0188(10) 0.0258(11) 0.0165(10) 0.0019(8) -0.0080(8) 0.0020(8)
N31 0.0141(8) 0.0178(8) 0.0150(8) -0.0023(7) -0.0070(7) 0.0024(6)
C32 0.0199(10) 0.0190(10) 0.0154(10) 0.0005(8) -0.0080(8) -0.0010(8)
N33 0.0220(9) 0.0215(9) 0.0161(9) -0.0044(7) -0.0088(7) 0.0005(7)
C34 0.0226(11) 0.0180(10) 0.0213(11) 0.0003(8) -0.0080(9) -0.0011(8)
C35 0.0209(10) 0.0180(10) 0.0152(10) 0.0019(8) -0.0066(8) -0.0006(8)

loop_
_atom_type_symbol
_atom_type_description
_atom_type_scat_dispersion_real
_atom_type_scat_dispersion_imag
_atom_type_scat_source
C C 0.0033 0.0016 'International Tables Vol C Tables 4.2.6.8 and 6.1.1.4'
H H 0.0000 0.0000 'International Tables Vol C Tables 4.2.6.8 and 6.1.1.4'
N N 0.0061 0.0033 'International Tables Vol C Tables 4.2.6.8 and 6.1.1.4'
Cu Cu 0.3201 1.2651 'International Tables Vol C Tables 4.2.6.8 and 6.1.1.4'
V V 0.3005 0.5294 'International Tables Vol C Tables 4.2.6.8 and 6.1.1.4'
O O 0.0106 0.0060 'International Tables Vol C Tables 4.2.6.8 and 6.1.1.4'

loop_
_geom_angle_atom_site_label_1
_geom_angle_atom_site_label_2
_geom_angle_atom_site_label_3
_geom_angle
_geom_angle_site_symmetry_1
_geom_angle_site_symmetry_3
N31 Cu1 N31 180.0 . 2_566
N31 Cu1 N21 91.00(7) . .
N31 Cu1 N21 89.00(7) 2_566 .
N31 Cu1 N21 89.00(7) . 2_566
N31 Cu1 N21 91.00(7) 2_566 2_566
N21 Cu1 N21 180.0 . 2_566
O1 V1 O4 113.27(7) . .
O1 V1 O2 108.88(7) . .
O4 V1 O2 136.73(7) . .
O1 V1 O3 109.68(7) . .
O4 V1 O3 122.57(7) . .
O2 V1 O3 46.16(6) . .
O1 V1 O5 104.03(7) . .
O4 V1 O5 45.77(6) . .
O2 V1 O5 130.50(6) . .
O3 V1 O5 88.42(6) . .
O1 V1 N11 97.13(7) . .
O4 V1 N11 82.40(6) . .
O2 V1 N11 83.23(6) . .
O3 V1 N11 127.65(7) . .
O5 V1 N11 128.14(6) . .
O3 O2 V1 67.37(8) . .
O2 O3 V1 66.47(8) . .
O5 O4 V1 68.84(8) . .
O4 O5 V1 65.40(8) . .
C12 N11 C15 106.22(17) . .
C12 N11 V1 127.07(14) . .
C15 N11 V1 126.64(13) . .
N11 C12 N13 110.36(18) . .
N11 C12 H12 124.8 . .
N13 C12 H12 124.8 . .
C12 N13 C14 108.26(17) . .
C12 N13 H13 125.9 . .
C14 N13 H13 125.9 . .
C15 C14 N13 106.23(18) . .
C15 C14 H14 126.9 . .
N13 C14 H14 126.9 . .
C14 C15 N11 108.93(18) . .
C14 C15 H15 125.5 . .
N11 C15 H15 125.5 . .
C22 N21 C25 106.13(17) . .
C22 N21 Cu1 125.11(14) . .
C25 N21 Cu1 128.72(14) . .
N21 C22 N23 110.80(18) . .
N21 C22 H22 124.6 . .
N23 C22 H22 124.6 . .
C22 N23 C24 107.85(17) . .
C22 N23 H23 126.1 . .
C24 N23 H23 126.1 . .
C25 C24 N23 105.85(18) . .
C25 C24 H24 127.1 . .
N23 C24 H24 127.1 . .
C24 C25 N21 109.36(19) . .
C24 C25 H25 125.3 . .
N21 C25 H25 125.3 . .
C32 N31 C35 106.13(17) . .
C32 N31 Cu1 127.97(14) . .
C35 N31 Cu1 125.64(13) . .
N31 C32 N33 110.52(18) . .
N31 C32 H32 124.7 . .
N33 C32 H32 124.7 . .
C32 N33 C34 107.94(17) . .
C32 N33 H33 126.0 . .
C34 N33 H33 126.0 . .
C35 C34 N33 106.07(18) . .
C35 C34 H34 127.0 . .
N33 C34 H34 127.0 . .
C34 C35 N31 109.33(18) . .
C34 C35 H35 125.3 . .
N31 C35 H35 125.3 . .

loop_
_geom_bond_atom_site_label_1
_geom_bond_atom_site_label_2
_geom_bond_distance
_geom_bond_site_symmetry_2
Cu1 N31 2.0081(16) .
Cu1 N31 2.0081(16) 2_566
Cu1 N21 2.0176(16) .
Cu1 N21 2.0177(16) 2_566
V1 O1 1.6120(15) .
V1 O4 1.8575(14) .
V1 O2 1.8637(14) .
V1 O3 1.8761(14) .
V1 O5 1.9052(14) .
V1 N11 2.0967(17) .
O2 O3 1.466(2) .
O4 O5 1.4638(19) .
N11 C12 1.327(3) .
N11 C15 1.382(3) .
C12 N13 1.337(3) .
C12 H12 0.9500 .
N13 C14 1.368(3) .
N13 H13 0.8800 .
C14 C15 1.356(3) .
C14 H14 0.9500 .
C15 H15 0.9500 .
N21 C22 1.320(3) .
N21 C25 1.377(3) .
C22 N23 1.341(3) .
C22 H22 0.9500 .
N23 C24 1.374(3) .
N23 H23 0.8800 .
C24 C25 1.358(3) .
C24 H24 0.9500 .
C25 H25 0.9500 .
N31 C32 1.321(3) .
N31 C35 1.378(3) .
C32 N33 1.343(3) .
C32 H32 0.9500 .
N33 C34 1.369(3) .
N33 H33 0.8800 .
C34 C35 1.354(3) .
C34 H34 0.9500 .
C35 H35 0.9500 .

loop_
_geom_torsion_atom_site_label_1
_geom_torsion_atom_site_label_2
_geom_torsion_atom_site_label_3
_geom_torsion_atom_site_label_4
_geom_torsion
_geom_torsion_site_symmetry_1
O1 V1 O2 O3 99.50(10) .
O4 V1 O2 O3 -93.94(11) .
O5 V1 O2 O3 -29.48(12) .
N11 V1 O2 O3 -165.24(10) .
O1 V1 O3 O2 -97.64(10) .
O4 V1 O3 O2 125.76(10) .
O5 V1 O3 O2 158.02(9) .
N11 V1 O3 O2 18.63(12) .
O1 V1 O4 O5 -87.11(10) .
O2 V1 O4 O5 106.75(11) .
O3 V1 O4 O5 48.12(11) .
N11 V1 O4 O5 178.36(10) .
O1 V1 O5 O4 108.98(10) .
O2 V1 O5 O4 -120.32(10) .
O3 V1 O5 O4 -141.12(10) .
N11 V1 O5 O4 -2.06(12) .
O1 V1 N11 C12 95.32(18) .
O4 V1 N11 C12 -152.04(18) .
O2 V1 N11 C12 -12.96(17) .
O3 V1 N11 C12 -26.4(2) .
O5 V1 N11 C12 -150.55(16) .
O1 V1 N11 C15 -81.03(17) .
O4 V1 N11 C15 31.61(17) .
O2 V1 N11 C15 170.69(18) .
O3 V1 N11 C15 157.27(16) .
O5 V1 N11 C15 33.1(2) .
C15 N11 C12 N13 0.2(2) .
V1 N11 C12 N13 -176.75(14) .
N11 C12 N13 C14 -0.3(2) .
C12 N13 C14 C15 0.3(3) .
N13 C14 C15 N11 -0.1(3) .
C12 N11 C15 C14 0.0(2) .
V1 N11 C15 C14 176.93(15) .
N31 Cu1 N21 C22 -105.12(17) .
N31 Cu1 N21 C22 74.88(17) 2_566
N31 Cu1 N21 C25 72.35(18) .
N31 Cu1 N21 C25 -107.65(18) 2_566
C25 N21 C22 N23 -0.2(2) .
Cu1 N21 C22 N23 177.73(13) .
N21 C22 N23 C24 0.1(2) .
C22 N23 C24 C25 0.1(2) .
N23 C24 C25 N21 -0.2(2) .
C22 N21 C25 C24 0.3(2) .
Cu1 N21 C25 C24 -177.58(15) .
N21 Cu1 N31 C32 -88.50(18) .
N21 Cu1 N31 C32 91.50(18) 2_566
N21 Cu1 N31 C35 98.28(16) .
N21 Cu1 N31 C35 -81.72(16) 2_566
C35 N31 C32 N33 -0.6(2) .
Cu1 N31 C32 N33 -174.84(13) .
N31 C32 N33 C34 0.6(2) .
C32 N33 C34 C35 -0.3(2) .
N33 C34 C35 N31 0.0(2) .
C32 N31 C35 C34 0.4(2) .
Cu1 N31 C35 C34 174.81(14) .
